data_1548768
loop_
_publ_author_name
'Sadgrove, Nicholas J.'
'Klepp, Julian'
'Legendre, Sarah V.A.-M.'
'Lyddiard, Dane'
'Sumby, Christopher J.'
'Greatrex, Ben W.'

_publ_section_title
;
 Revision of the Phytochemistry of Eremophila sturtii and E. mitchellii
;
_journal_name_full 'Journal of Natural Products'
_journal_paper_doi 10.1021/acs.jnatprod.7b00616
_journal_year 2018
_chemical_absolute_configuration ad
_chemical_formula_moiety 'C15 H26 O2'
_chemical_formula_sum 'C15 H26 O2'
_chemical_formula_weight 238.36
_space_group_crystal_system orthorhombic
_space_group_IT_number 19
_space_group_name_Hall 'P 2ac 2ab'
_space_group_name_H-M_alt 'P 21 21 21'
_symmetry_space_group_name_Hall 'P 2ac 2ab'
_symmetry_space_group_name_H-M 'P 21 21 21'
_atom_sites_solution_hydrogens mixed
_atom_sites_solution_primary direct
_audit_creation_date 2017-11-02
_audit_creation_method
;
Olex2 1.2
(compiled 2016.02.19 svn.r3266 for OlexSys, GUI svn.r5155)
;
_cell_angle_alpha 90
_cell_angle_beta 90
_cell_angle_gamma 90
_cell_formula_units_Z 4
_cell_length_a 7.8987(3)
_cell_length_b 11.4701(7)
_cell_length_c 15.1331(7)
_cell_measurement_reflns_used 4925
_cell_measurement_temperature 150(2)
_cell_measurement_theta_max 22.9060
_cell_measurement_theta_min 3.7150
_cell_volume 1371.04(12)
_computing_cell_refinement
;
CrysAlisPro, Agilent Technologies,
Version 1.171.37.35h (release 09-02-2015 CrysAlis171 .NET)
(compiled Feb  9 2015,16:26:32)
;
_computing_data_collection
;
CrysAlisPro, Agilent Technologies,
Version 1.171.37.35h (release 09-02-2015 CrysAlis171 .NET)
(compiled Feb  9 2015,16:26:32)
;
_computing_data_reduction
;
CrysAlisPro, Agilent Technologies,
Version 1.171.37.35h (release 09-02-2015 CrysAlis171 .NET)
(compiled Feb  9 2015,16:26:32)
;
_computing_molecular_graphics 'Olex2 (Dolomanov et al., 2009)'
_computing_publication_material 'Olex2 (Dolomanov et al., 2009)'
_computing_structure_refinement 'ShelXL (Sheldrick, 2015)'
_computing_structure_solution 'ShelXS (Sheldrick, 2008)'
_diffrn_ambient_environment N~2~
_diffrn_ambient_temperature 150(2)
_diffrn_detector 'CCD plate'
_diffrn_detector_area_resol_mean 16.1695
_diffrn_detector_type Eos
_diffrn_measured_fraction_theta_full 0.990
_diffrn_measured_fraction_theta_max 0.933
_diffrn_measurement_details
;
#__ type_ start__ end____ width___ exp.time_
  1 omega  -52.00   38.00   1.0000   15.0000
omega____ theta____ kappa____ phi______ frames
    -       16.6743  -57.0000 -150.0000 90

#__ type_ start__ end____ width___ exp.time_
  2 omega  -90.00   56.00   1.0000   15.0000
omega____ theta____ kappa____ phi______ frames
    -      -17.2993    0.0000   30.0000 146

#__ type_ start__ end____ width___ exp.time_
  3 omega  -25.00   59.00   1.0000   15.0000
omega____ theta____ kappa____ phi______ frames
    -       16.6743  -99.0000  -30.0000 84

#__ type_ start__ end____ width___ exp.time_
  4 omega   -5.00   85.00   1.0000   15.0000
omega____ theta____ kappa____ phi______ frames
    -       16.6743   57.0000    0.0000 90

#__ type_ start__ end____ width___ exp.time_
  5 omega   32.00   93.00   1.0000   15.0000
omega____ theta____ kappa____ phi______ frames
    -       16.6743 -178.0000 -120.0000 61

#__ type_ start__ end____ width___ exp.time_
  6 omega  -25.00   25.00   1.0000   15.0000
omega____ theta____ kappa____ phi______ frames
    -      -17.2993  -99.0000 -150.0000 50

#__ type_ start__ end____ width___ exp.time_
  7 omega  -25.00   25.00   1.0000   15.0000
omega____ theta____ kappa____ phi______ frames
    -      -17.2993  -99.0000   30.0000 50

#__ type_ start__ end____ width___ exp.time_
  8 omega  -41.00   54.00   1.0000   15.0000
omega____ theta____ kappa____ phi______ frames
    -      -17.2993   43.0000   87.0000 95

#__ type_ start__ end____ width___ exp.time_
  9 omega   -5.00   85.00   1.0000   15.0000
omega____ theta____ kappa____ phi______ frames
    -       16.6743   57.0000  -90.0000 90

#__ type_ start__ end____ width___ exp.time_
 10 omega  -25.00   20.00   1.0000   15.0000
omega____ theta____ kappa____ phi______ frames
    -       16.6743  -99.0000  150.0000 45

#__ type_ start__ end____ width___ exp.time_
 11 omega  -25.00   25.00   1.0000   15.0000
omega____ theta____ kappa____ phi______ frames
    -      -17.2993  -99.0000  120.0000 50
;
_diffrn_measurement_device 'four-circle diffractometer'
_diffrn_measurement_device_type 'Xcalibur, Eos'
_diffrn_measurement_method '\w scans'
_diffrn_orient_matrix_UB_11 -0.0384798000
_diffrn_orient_matrix_UB_12 0.0452082000
_diffrn_orient_matrix_UB_13 -0.0248962000
_diffrn_orient_matrix_UB_21 -0.0737298000
_diffrn_orient_matrix_UB_22 -0.0345767000
_diffrn_orient_matrix_UB_23 -0.0049594000
_diffrn_orient_matrix_UB_31 -0.0338837000
_diffrn_orient_matrix_UB_32 0.0241303000
_diffrn_orient_matrix_UB_33 0.0394164000
_diffrn_radiation_monochromator graphite
_diffrn_radiation_probe x-ray
_diffrn_radiation_type MoK\a
_diffrn_radiation_wavelength 0.71073
_diffrn_reflns_av_R_equivalents 0.0724
_diffrn_reflns_av_unetI/netI 0.0504
_diffrn_reflns_Laue_measured_fraction_full 0.990
_diffrn_reflns_Laue_measured_fraction_max 0.933
_diffrn_reflns_limit_h_max 10
_diffrn_reflns_limit_h_min -10
_diffrn_reflns_limit_k_max 15
_diffrn_reflns_limit_k_min -14
_diffrn_reflns_limit_l_max 20
_diffrn_reflns_limit_l_min -19
_diffrn_reflns_number 22156
_diffrn_reflns_point_group_measured_fraction_full 0.984
_diffrn_reflns_point_group_measured_fraction_max 0.904
_diffrn_reflns_theta_full 27.000
_diffrn_reflns_theta_max 28.441
_diffrn_reflns_theta_min 3.409
_diffrn_source 'Enhance (Mo) X-ray Source'
_exptl_absorpt_coefficient_mu 0.074
_exptl_absorpt_correction_T_max 1.00000
_exptl_absorpt_correction_T_min 0.71104
_exptl_absorpt_correction_type multi-scan
_exptl_absorpt_process_details
;
CrysAlisPro, Agilent Technologies,
Version 1.171.37.35h (release 09-02-2015 CrysAlis171 .NET)
(compiled Feb  9 2015,16:26:32)
Empirical absorption correction using spherical harmonics,
 implemented in SCALE3 ABSPACK scaling algorithm.
;
_exptl_crystal_colour colourless
_exptl_crystal_density_diffrn 1.155
_exptl_crystal_description block
_exptl_crystal_F_000 528
_exptl_crystal_size_max 0.56
_exptl_crystal_size_mid 0.34
_exptl_crystal_size_min 0.24
_refine_diff_density_max 0.301
_refine_diff_density_min -0.187
_refine_diff_density_rms 0.039
_refine_ls_abs_structure_details
;
 Flack x determined using 797 quotients [(I+)-(I-)]/[(I+)+(I-)]
 (Parsons, Flack and Wagner, Acta Cryst. B69 (2013) 249-259).
;
_refine_ls_abs_structure_Flack 0.1(10)
_refine_ls_extinction_method none
_refine_ls_goodness_of_fit_ref 1.057
_refine_ls_hydrogen_treatment mixed
_refine_ls_matrix_type full
_refine_ls_number_parameters 163
_refine_ls_number_reflns 3142
_refine_ls_number_restraints 0
_refine_ls_restrained_S_all 1.057
_refine_ls_R_factor_all 0.0858
_refine_ls_R_factor_gt 0.0571
_refine_ls_shift/su_max 0.000
_refine_ls_shift/su_mean 0.000
_refine_ls_structure_factor_coef Fsqd
_refine_ls_weighting_details 'w=1/[\s^2^(Fo^2^)+(0.0418P)^2^+0.4409P] where P=(Fo^2^+2Fc^2^)/3'
_refine_ls_weighting_scheme calc
_refine_ls_wR_factor_gt 0.1167
_refine_ls_wR_factor_ref 0.1303
_reflns_Friedel_coverage 0.685
_reflns_Friedel_fraction_full 0.975
_reflns_Friedel_fraction_max 0.865
_reflns_number_gt 2338
_reflns_number_total 3142
_reflns_threshold_expression 'I > 2\s(I)'
_cod_data_source_file np7b00616_si_002.cif
_cod_data_source_block cedranediol_12
_cod_database_code 1548768
_shelxl_version_number 2014/6
_chemical_oxdiff_formula C15H32O2
_shelx_space_group_comment
;
The symmetry employed for this shelxl refinement is uniquely defined
by the following loop, which should always be used as a source of
symmetry information in preference to the above space-group names.
They are only intended as comments.
;
_shelx_estimated_absorpt_t_max 0.982
_shelx_estimated_absorpt_t_min 0.960
_reflns_odcompleteness_completeness 99.46
_reflns_odcompleteness_iscentric 1
_reflns_odcompleteness_theta 25.30
_olex2_refinement_description
;
1. Fixed Uiso
 At 1.2 times of:
  All C(H) groups, All C(H,H) groups
 At 1.5 times of:
  All C(H,H,H) groups, All O(H) groups
2.a Ternary CH refined with riding coordinates:
 C2(H2), C5(H5), C7(H7)
2.b Secondary CH2 refined with riding coordinates:
 C3(H3A,H3B), C4(H4A,H4B), C9(H9A,H9B), C10(H10A,H10B), C11(H11A,H11B),
 C14(H14A,H14B)
2.c Idealised Me refined as rotating group:
 C12(H12A,H12B,H12C), C13(H13A,H13B,H13C), C15(H15A,H15B,H15C)
;
_olex2_submission_special_instructions 'No special instructions were received'

loop_
_space_group_symop_operation_xyz
'x, y, z'
'-x+1/2, -y, z+1/2'
'x+1/2, -y+1/2, -z'
'-x, y+1/2, -z+1/2'

loop_
_atom_site_label
_atom_site_type_symbol
_atom_site_fract_x
_atom_site_fract_y
_atom_site_fract_z
_atom_site_U_iso_or_equiv
_atom_site_adp_type
_atom_site_occupancy
_atom_site_site_symmetry_order
_atom_site_calc_flag
_atom_site_refinement_flags_posn
C1 C 0.8995(4) 0.6162(3) 0.7064(2) 0.0412(8) Uani 1 1 d .
C2 C 0.9282(5) 0.5920(4) 0.6063(2) 0.0597(11) Uani 1 1 d .
H2 H 0.8894 0.5097 0.5981 0.072 Uiso 1 1 calc R
C3 C 0.7958(5) 0.6628(4) 0.5623(2) 0.0631(11) Uani 1 1 d .
H3A H 0.8361 0.7438 0.5537 0.076 Uiso 1 1 calc R
H3B H 0.7682 0.6293 0.5037 0.076 Uiso 1 1 calc R
C4 C 0.6445(5) 0.6614(4) 0.6200(2) 0.0614(11) Uani 1 1 d .
H4A H 0.5814 0.5873 0.6141 0.074 Uiso 1 1 calc R
H4B H 0.5678 0.7272 0.6063 0.074 Uiso 1 1 calc R
C5 C 0.7207(4) 0.6739(3) 0.71262(19) 0.0417(8) Uani 1 1 d .
H5 H 0.7365 0.7589 0.7249 0.050 Uiso 1 1 calc R
C6 C 0.6349(4) 0.6175(3) 0.7950(2) 0.0357(7) Uani 1 1 d .
C7 C 0.7842(4) 0.5524(3) 0.8418(2) 0.0360(7) Uani 1 1 d .
H7 H 0.7395 0.4857 0.8774 0.043 Uiso 1 1 calc R
O8 O 0.8108(3) 0.6674(2) 0.97258(13) 0.0451(6) Uani 1 1 d .
H8 H 0.885(5) 0.722(4) 1.001(2) 0.068 Uiso 1 1 d R
C8 C 0.9081(4) 0.6253(3) 0.89794(18) 0.0359(7) Uani 1 1 d .
C9 C 0.9810(4) 0.7273(3) 0.84493(19) 0.0382(7) Uani 1 1 d .
H9A H 1.0810 0.7585 0.8764 0.046 Uiso 1 1 calc R
H9B H 0.8953 0.7901 0.8418 0.046 Uiso 1 1 calc R
C10 C 1.0332(4) 0.6934(3) 0.75080(19) 0.0405(7) Uani 1 1 d .
H10A H 1.0496 0.7649 0.7152 0.049 Uiso 1 1 calc R
H10B H 1.1424 0.6511 0.7528 0.049 Uiso 1 1 calc R
C11 C 0.8811(4) 0.5066(3) 0.7613(2) 0.0439(8) Uani 1 1 d .
H11A H 0.9928 0.4745 0.7783 0.053 Uiso 1 1 calc R
H11B H 0.8156 0.4461 0.7295 0.053 Uiso 1 1 calc R
C12 C 1.1049(5) 0.5921(4) 0.5727(2) 0.0676(12) Uani 1 1 d .
H12A H 1.1053 0.5694 0.5102 0.101 Uiso 1 1 calc GR
H12B H 1.1728 0.5365 0.6068 0.101 Uiso 1 1 calc GR
H12C H 1.1532 0.6704 0.5788 0.101 Uiso 1 1 calc GR
C13 C 0.4991(4) 0.5265(3) 0.7719(2) 0.0541(9) Uani 1 1 d .
H13A H 0.4485 0.4963 0.8264 0.081 Uiso 1 1 calc GR
H13B H 0.5512 0.4622 0.7390 0.081 Uiso 1 1 calc GR
H13C H 0.4111 0.5629 0.7356 0.081 Uiso 1 1 calc GR
O14 O 0.4852(3) 0.6695(2) 0.93286(14) 0.0471(6) Uani 1 1 d .
H14 H 0.585(5) 0.667(4) 0.960(3) 0.071 Uiso 1 1 d R
C14 C 0.5447(4) 0.7119(3) 0.84934(19) 0.0399(7) Uani 1 1 d .
H14A H 0.6238 0.7775 0.8596 0.048 Uiso 1 1 calc R
H14B H 0.4474 0.7421 0.8151 0.048 Uiso 1 1 calc R
C15 C 1.0504(4) 0.5497(3) 0.9352(2) 0.0515(9) Uani 1 1 d .
H15A H 1.1106 0.5930 0.9814 0.077 Uiso 1 1 calc GR
H15B H 1.1295 0.5294 0.8877 0.077 Uiso 1 1 calc GR
H15C H 1.0024 0.4783 0.9604 0.077 Uiso 1 1 calc GR

loop_
_atom_site_aniso_label
_atom_site_aniso_U_11
_atom_site_aniso_U_22
_atom_site_aniso_U_33
_atom_site_aniso_U_23
_atom_site_aniso_U_13
_atom_site_aniso_U_12
C1 0.0410(17) 0.0502(19) 0.0322(15) -0.0116(14) -0.0007(14) 0.0067(15)
C2 0.057(2) 0.084(3) 0.0376(18) -0.0181(19) 0.0054(17) 0.008(2)
C3 0.073(3) 0.085(3) 0.0318(17) -0.0048(19) -0.0045(18) 0.006(2)
C4 0.059(2) 0.092(3) 0.0333(17) -0.0080(19) -0.0110(16) 0.016(2)
C5 0.0423(17) 0.0523(19) 0.0305(14) -0.0063(14) -0.0025(13) 0.0123(16)
C6 0.0328(15) 0.0386(17) 0.0356(15) -0.0091(13) -0.0044(12) 0.0039(13)
C7 0.0358(16) 0.0286(16) 0.0435(16) -0.0031(13) -0.0056(14) -0.0009(13)
O8 0.0398(12) 0.0654(16) 0.0302(10) -0.0064(11) 0.0005(10) -0.0085(12)
C8 0.0339(16) 0.0431(18) 0.0307(15) -0.0001(13) -0.0039(13) -0.0012(14)
C9 0.0391(16) 0.0391(16) 0.0364(15) -0.0070(13) 0.0004(14) -0.0066(14)
C10 0.0425(18) 0.0428(18) 0.0362(15) -0.0015(13) 0.0053(14) -0.0007(14)
C11 0.0392(17) 0.0375(18) 0.055(2) -0.0143(15) -0.0052(15) 0.0070(14)
C12 0.069(3) 0.093(3) 0.0408(19) -0.008(2) 0.0198(19) 0.007(2)
C13 0.0386(17) 0.061(2) 0.062(2) -0.0228(18) -0.0073(17) -0.0027(17)
O14 0.0380(12) 0.0641(15) 0.0392(12) -0.0074(11) 0.0026(10) 0.0013(12)
C14 0.0399(17) 0.0450(18) 0.0347(15) -0.0091(13) -0.0007(14) 0.0102(15)
C15 0.0405(19) 0.065(2) 0.0489(19) 0.0123(18) -0.0053(16) 0.0014(18)

loop_
_atom_type_symbol
_atom_type_description
_atom_type_scat_dispersion_real
_atom_type_scat_dispersion_imag
_atom_type_scat_source
C C 0.0033 0.0016 'International Tables Vol C Tables 4.2.6.8 and 6.1.1.4'
H H 0.0000 0.0000 'International Tables Vol C Tables 4.2.6.8 and 6.1.1.4'
O O 0.0106 0.0060 'International Tables Vol C Tables 4.2.6.8 and 6.1.1.4'

loop_
_geom_angle_atom_site_label_1
_geom_angle_atom_site_label_2
_geom_angle_atom_site_label_3
_geom_angle
C2 C1 C5 105.4(3)
C10 C1 C2 115.4(3)
C10 C1 C5 110.6(2)
C11 C1 C2 113.6(3)
C11 C1 C5 103.4(3)
C11 C1 C10 107.8(3)
C1 C2 H2 104.2
C3 C2 C1 103.7(3)
C3 C2 H2 104.2
C3 C2 C12 120.5(4)
C12 C2 C1 118.0(3)
C12 C2 H2 104.2
C2 C3 H3A 110.2
C2 C3 H3B 110.2
H3A C3 H3B 108.5
C4 C3 C2 107.3(3)
C4 C3 H3A 110.2
C4 C3 H3B 110.2
C3 C4 H4A 111.2
C3 C4 H4B 111.2
C3 C4 C5 102.8(3)
H4A C4 H4B 109.1
C5 C4 H4A 111.2
C5 C4 H4B 111.2
C1 C5 H5 108.1
C4 C5 C1 105.1(3)
C4 C5 H5 108.1
C4 C5 C6 121.5(3)
C6 C5 C1 105.4(3)
C6 C5 H5 108.1
C5 C6 C7 103.4(2)
C13 C6 C5 113.8(3)
C13 C6 C7 107.8(3)
C14 C6 C5 109.7(3)
C14 C6 C7 116.3(2)
C14 C6 C13 106.1(3)
C6 C7 H7 110.0
C8 C7 C6 118.0(2)
C8 C7 H7 110.0
C11 C7 C6 100.3(2)
C11 C7 H7 110.0
C11 C7 C8 107.9(2)
C8 O8 H8 104(2)
O8 C8 C7 105.9(2)
O8 C8 C9 110.7(3)
O8 C8 C15 106.9(2)
C9 C8 C7 111.4(2)
C15 C8 C7 111.2(3)
C15 C8 C9 110.5(3)
C8 C9 H9A 108.9
C8 C9 H9B 108.9
C8 C9 C10 113.3(3)
H9A C9 H9B 107.7
C10 C9 H9A 108.9
C10 C9 H9B 108.9
C1 C10 C9 111.6(2)
C1 C10 H10A 109.3
C1 C10 H10B 109.3
C9 C10 H10A 109.3
C9 C10 H10B 109.3
H10A C10 H10B 108.0
C1 C11 C7 101.5(2)
C1 C11 H11A 111.5
C1 C11 H11B 111.5
C7 C11 H11A 111.5
C7 C11 H11B 111.5
H11A C11 H11B 109.3
C2 C12 H12A 109.5
C2 C12 H12B 109.5
C2 C12 H12C 109.5
H12A C12 H12B 109.5
H12A C12 H12C 109.5
H12B C12 H12C 109.5
C6 C13 H13A 109.5
C6 C13 H13B 109.5
C6 C13 H13C 109.5
H13A C13 H13B 109.5
H13A C13 H13C 109.5
H13B C13 H13C 109.5
C14 O14 H14 98(3)
C6 C14 H14A 109.1
C6 C14 H14B 109.1
O14 C14 C6 112.6(3)
O14 C14 H14A 109.1
O14 C14 H14B 109.1
H14A C14 H14B 107.8
C8 C15 H15A 109.5
C8 C15 H15B 109.5
C8 C15 H15C 109.5
H15A C15 H15B 109.5
H15A C15 H15C 109.5
H15B C15 H15C 109.5

loop_
_geom_bond_atom_site_label_1
_geom_bond_atom_site_label_2
_geom_bond_distance
C1 C2 1.556(4)
C1 C5 1.563(4)
C1 C10 1.533(4)
C1 C11 1.514(5)
C2 H2 1.0000
C2 C3 1.482(5)
C2 C12 1.486(5)
C3 H3A 0.9900
C3 H3B 0.9900
C3 C4 1.481(5)
C4 H4A 0.9900
C4 H4B 0.9900
C4 C5 1.531(4)
C5 H5 1.0000
C5 C6 1.559(4)
C6 C7 1.566(4)
C6 C13 1.537(4)
C6 C14 1.535(4)
C7 H7 1.0000
C7 C8 1.542(4)
C7 C11 1.532(4)
O8 H8 0.96(4)
O8 C8 1.449(4)
C8 C9 1.530(4)
C8 C15 1.527(4)
C9 H9A 0.9900
C9 H9B 0.9900
C9 C10 1.533(4)
C10 H10A 0.9900
C10 H10B 0.9900
C11 H11A 0.9900
C11 H11B 0.9900
C12 H12A 0.9800
C12 H12B 0.9800
C12 H12C 0.9800
C13 H13A 0.9800
C13 H13B 0.9800
C13 H13C 0.9800
O14 H14 0.89(4)
O14 C14 1.434(4)
C14 H14A 0.9900
C14 H14B 0.9900
C15 H15A 0.9800
C15 H15B 0.9800
C15 H15C 0.9800

loop_
_geom_torsion_atom_site_label_1
_geom_torsion_atom_site_label_2
_geom_torsion_atom_site_label_3
_geom_torsion_atom_site_label_4
_geom_torsion
C1 C2 C3 C4 -34.9(4)
C1 C5 C6 C7 12.0(3)
C1 C5 C6 C13 -104.6(3)
C1 C5 C6 C14 136.7(3)
C2 C1 C5 C4 9.1(4)
C2 C1 C5 C6 138.5(3)
C2 C1 C10 C9 171.5(3)
C2 C1 C11 C7 -157.2(3)
C2 C3 C4 C5 40.9(4)
C3 C4 C5 C1 -29.6(4)
C3 C4 C5 C6 -148.8(3)
C4 C5 C6 C7 131.0(3)
C4 C5 C6 C13 14.4(4)
C4 C5 C6 C14 -104.3(3)
C5 C1 C2 C3 14.8(4)
C5 C1 C2 C12 151.1(4)
C5 C1 C10 C9 52.0(4)
C5 C1 C11 C7 -43.6(3)
C5 C6 C7 C8 78.6(3)
C5 C6 C7 C11 -38.2(3)
C5 C6 C14 O14 -171.0(2)
C6 C7 C8 O8 66.9(3)
C6 C7 C8 C9 -53.5(4)
C6 C7 C8 C15 -177.3(3)
C6 C7 C11 C1 50.9(3)
C7 C6 C14 O14 -54.1(4)
C7 C8 C9 C10 -43.4(4)
O8 C8 C9 C10 -160.9(2)
C8 C7 C11 C1 -73.1(3)
C8 C9 C10 C1 43.9(4)
C10 C1 C2 C3 -107.6(3)
C10 C1 C2 C12 28.7(5)
C10 C1 C5 C4 134.5(3)
C10 C1 C5 C6 -96.1(3)
C10 C1 C11 C7 73.6(3)
C11 C1 C2 C3 127.3(3)
C11 C1 C2 C12 -96.4(5)
C11 C1 C5 C4 -110.3(3)
C11 C1 C5 C6 19.1(3)
C11 C1 C10 C9 -60.4(3)
C11 C7 C8 O8 179.5(2)
C11 C7 C8 C9 59.1(3)
C11 C7 C8 C15 -64.6(3)
C12 C2 C3 C4 -169.8(4)
C13 C6 C7 C8 -160.6(3)
C13 C6 C7 C11 82.6(3)
C13 C6 C14 O14 65.7(3)
C14 C6 C7 C8 -41.7(4)
C14 C6 C7 C11 -158.5(3)
C15 C8 C9 C10 80.8(3)
